data_7702514
loop_
_publ_author_name
'Steiner, Alexander'
'Lawson, Gavin T.'
'Walfort, Bernhard'
'Leusser, Dirk'
'Stalke, Dietmar'

_publ_section_title
;
 [(thf&#x200A;)6Ba6(dmpz)8{(OSiMe2)2O}2]
 (dmpz&#x2005;=&#x2005;3,5-dimethylpyrazolate): a molecule with six barium
 cations in a plane capped by two siloxane dianions and framed by eight
 dmpz anions&#x200A;&#x2020;
;
_journal_issue 3
_journal_name_full 'Journal of the Chemical Society, Dalton Transactions'
_journal_page_first 219
_journal_paper_doi 10.1039/b009121i
_journal_year 2001
_chemical_formula_sum 'C72 H128 Ba6 N16 O12 Si4'
_chemical_formula_weight 2346.30
_space_group_IT_number 61
_space_group_name_Hall '-P 2ac 2ab'
_space_group_name_H-M_alt 'P b c a'
_symmetry_cell_setting orthorhombic
_symmetry_space_group_name_H-M 'P b c a'
_atom_sites_solution_hydrogens geom
_atom_sites_solution_primary direct
_atom_sites_solution_secondary difmap
_audit_creation_method SHELXL
_cell_angle_alpha 90.00
_cell_angle_beta 90.00
_cell_angle_gamma 90.00
_cell_formula_units_Z 4
_cell_length_a 21.416(3)
_cell_length_b 13.944(2)
_cell_length_c 32.317(4)
_cell_measurement_reflns_used 46
_cell_measurement_temperature 153(2)
_cell_measurement_theta_max 12.5
_cell_measurement_theta_min 10
_cell_volume 9651(2)
_computing_cell_refinement DIF4
_computing_data_collection DIF4
_computing_data_reduction REDU4
_computing_molecular_graphics SHELXTL-PLUS
_computing_publication_material 'SHELXL-93 (Sheldrick, 1993)'
_computing_structure_refinement 'SHELXL-93 (Sheldrick, 1993)'
_computing_structure_solution 'SHELXS-86 (Sheldrick, 1990)'
_diffrn_ambient_temperature 153(2)
_diffrn_measurement_device 'Stoe-Siemens AED'
_diffrn_measurement_method 'profile fitted data from 2theta/omega'
_diffrn_radiation_monochromator graphite
_diffrn_radiation_source 'fine-focus sealed tube'
_diffrn_radiation_type MoKa
_diffrn_radiation_wavelength 0.71073
_diffrn_reflns_av_R_equivalents 0.0484
_diffrn_reflns_av_sigmaI/netI 0.0577
_diffrn_reflns_limit_h_max 23
_diffrn_reflns_limit_h_min -4
_diffrn_reflns_limit_k_max 15
_diffrn_reflns_limit_k_min 0
_diffrn_reflns_limit_l_max 34
_diffrn_reflns_limit_l_min -34
_diffrn_reflns_number 6384
_diffrn_reflns_theta_max 22.56
_diffrn_reflns_theta_min 4.08
_diffrn_standards_decay_% 0
_diffrn_standards_interval_time 90
_diffrn_standards_number 3
_exptl_absorpt_coefficient_mu 2.518
_exptl_absorpt_correction_T_max 0.942
_exptl_absorpt_correction_T_min 0.759
_exptl_absorpt_correction_type 'semi-empirical with 213 psi-scans'
_exptl_crystal_colour colourless
_exptl_crystal_density_diffrn 1.615
_exptl_crystal_description blocks
_exptl_crystal_F_000 4640
_exptl_crystal_size_max 0.5
_exptl_crystal_size_mid 0.4
_exptl_crystal_size_min 0.4
_refine_diff_density_max .706
_refine_diff_density_min -.691
_refine_diff_density_rms '.146 CIF FILE FOR DALTON MANUSCRIPT B009121I <<1.cif>>'
_refine_ls_extinction_method none
_refine_ls_goodness_of_fit_all 1.057
_refine_ls_goodness_of_fit_obs 1.083
_refine_ls_matrix_type full
_refine_ls_number_parameters 508
_refine_ls_number_reflns 6306
_refine_ls_number_restraints 174
_refine_ls_restrained_S_all 1.089
_refine_ls_restrained_S_obs 1.072
_refine_ls_R_factor_all 0.0814
_refine_ls_R_factor_obs 0.0474
_refine_ls_shift/esd_max 0.002
_refine_ls_shift/esd_mean 0.000
_refine_ls_structure_factor_coef Fsqd
_refine_ls_weighting_details 'w=1/[s^2^(Fo^2^)+( 0.0273P)^2^+91.0317P] where P=(Fo^2^+2Fc^2^)/3'
_refine_ls_weighting_scheme calc
_refine_ls_wR_factor_all 0.1098
_refine_ls_wR_factor_obs 0.0900
_reflns_number_observed 4501
_reflns_number_total 6312
_reflns_observed_criterion >2sigma(I)
_cod_data_source_file b009121i.txt
_cod_data_source_block dash3
_cod_depositor_comments
;
The following automatic conversions were performed:

data item '_symmetry_cell_setting' value 'Orthorhombic' was changed
to 'orthorhombic' in accordance with the
/home/saulius/struct/COD-crude-data/automatic-downloads/DataCite-retrospective/RSC/depositions/lib/dictionaries/cif_core.dic
dictionary named 'cif_core.dic' version 2.4.2 last updated on
2011-04-26.

data item '_refine_ls_weighting_scheme' value 'calc
w=1/[s^2^(Fo^2^)+( 0.0273P)^2^+91.0317P] where P=(Fo^2^+2Fc^2^)/3'
was changed to 'calc'. A new data item '_refine_ls_weighting_details'
was created with the value set to 'w=1/[s^2^(Fo^2^)+(
0.0273P)^2^+91.0317P] where P=(Fo^2^+2Fc^2^)/3'.

Automatic conversion script
Id: cif_fix_values 6909 2019-04-08 15:41:33Z antanas 
;
_cod_original_cell_volume 9650.7(23)
_cod_original_sg_symbol_H-M Pbca
_cod_database_code 7702514

loop_
_symmetry_equiv_pos_as_xyz
'x, y, z'
'-x+1/2, -y, z+1/2'
'-x, y+1/2, -z+1/2'
'x+1/2, -y+1/2, -z'
'-x, -y, -z'
'x-1/2, y, -z-1/2'
'x, -y-1/2, z-1/2'
'-x-1/2, y-1/2, z'

loop_
_atom_site_aniso_label
_atom_site_aniso_U_11
_atom_site_aniso_U_22
_atom_site_aniso_U_33
_atom_site_aniso_U_23
_atom_site_aniso_U_13
_atom_site_aniso_U_12
Ba1 0.0179(3) 0.0150(3) 0.0217(3) 0.0000(2) 0.0004(3) 0.0016(2)
Ba2 0.0197(3) 0.0180(3) 0.0228(3) -0.0021(2) -0.0026(3) 0.0025(2)
Ba3 0.0244(3) 0.0212(3) 0.0261(3) -0.0052(3) 0.0001(3) 0.0028(2)
Si1 0.0193(13) 0.0182(14) 0.024(2) 0.0002(12) 0.0036(12) -0.0025(11)
Si2 0.0196(13) 0.0154(13) 0.0229(15) -0.0021(12) 0.0006(11) -0.0020(11)
O1 0.026(3) 0.015(3) 0.029(4) 0.001(3) 0.002(3) -0.002(3)
O2 0.016(3) 0.012(3) 0.028(4) 0.000(3) 0.007(3) -0.003(2)
O3 0.022(3) 0.013(3) 0.025(4) -0.005(3) 0.000(3) -0.002(2)
C1 0.024(5) 0.022(5) 0.036(6) -0.006(5) 0.017(5) -0.009(4)
C2 0.035(6) 0.028(6) 0.038(6) 0.000(5) -0.003(5) -0.006(5)
C3 0.037(6) 0.026(5) 0.043(6) -0.003(5) 0.004(5) 0.009(5)
C4 0.028(5) 0.029(6) 0.037(6) 0.002(5) -0.009(5) -0.011(5)
N11 0.041(5) 0.037(5) 0.034(5) -0.006(4) -0.005(4) 0.004(4)
N12 0.037(5) 0.038(5) 0.031(5) -0.008(4) 0.000(4) -0.009(4)
C11 0.055(8) 0.050(8) 0.034(7) 0.008(6) 0.013(6) -0.008(6)
C12 0.065(8) 0.047(7) 0.022(6) 0.004(6) -0.002(6) -0.019(6)
C13 0.083(10) 0.065(9) 0.068(10) 0.020(8) -0.011(8) 0.002(8)
C14 0.042(7) 0.042(7) 0.033(6) -0.001(5) 0.005(5) -0.015(5)
C15 0.039(7) 0.059(8) 0.067(9) -0.014(7) 0.004(6) 0.004(6)
N21 0.019(4) 0.016(4) 0.036(5) 0.001(4) 0.002(4) -0.001(3)
N22 0.021(4) 0.015(4) 0.034(5) -0.002(4) -0.005(4) 0.003(4)
C21 0.038(6) 0.021(5) 0.036(6) -0.004(5) 0.003(5) 0.017(5)
C22 0.028(5) 0.022(6) 0.019(5) 0.002(4) -0.006(4) 0.006(4)
C23 0.037(6) 0.018(5) 0.050(7) 0.020(5) 0.004(6) 0.001(5)
C24 0.030(6) 0.033(6) 0.019(6) -0.001(5) -0.008(5) 0.007(5)
C25 0.028(6) 0.041(6) 0.060(8) -0.005(6) 0.009(6) -0.001(5)
N31 0.034(5) 0.020(4) 0.027(5) 0.005(4) -0.005(4) 0.003(4)
N32 0.022(4) 0.023(4) 0.035(5) 0.002(4) 0.001(4) -0.001(4)
C31 0.042(7) 0.023(6) 0.030(6) 0.000(5) 0.003(5) 0.018(5)
C32 0.038(6) 0.025(6) 0.023(6) -0.001(5) 0.001(5) 0.005(5)
C33 0.054(7) 0.027(6) 0.056(8) 0.002(5) 0.005(6) -0.004(5)
C34 0.027(6) 0.037(6) 0.014(5) 0.004(4) -0.004(4) 0.019(5)
C35 0.028(6) 0.041(7) 0.043(7) 0.004(6) 0.005(5) 0.012(5)
N41 0.026(5) 0.026(5) 0.030(5) -0.007(4) -0.003(4) 0.012(4)
N42 0.019(4) 0.023(5) 0.040(5) -0.001(4) -0.001(4) -0.005(4)
C41 0.048(7) 0.027(6) 0.062(8) -0.013(6) -0.014(7) -0.001(6)
C42 0.029(6) 0.040(7) 0.036(7) -0.017(5) 0.000(5) 0.009(5)
C43 0.068(8) 0.056(8) 0.048(8) -0.009(7) -0.014(7) 0.007(7)
C44 0.027(5) 0.024(5) 0.040(6) -0.011(5) 0.003(5) 0.000(5)
C45 0.065(8) 0.022(6) 0.057(8) -0.005(6) 0.004(7) -0.010(6)
O4 0.035(4) 0.059(5) 0.079(6) -0.022(5) -0.020(4) 0.004(4)
C46 0.043(8) 0.078(10) 0.078(10) -0.018(8) -0.015(7) 0.011(7)
C47 0.041(7) 0.093(11) 0.067(9) -0.002(8) -0.011(7) -0.022(7)
C48 0.034(8) 0.107(12) 0.122(13) 0.007(11) -0.004(9) 0.006(8)
C49 0.044(8) 0.082(10) 0.077(10) -0.018(8) -0.014(7) 0.012(7)
O5 0.036(4) 0.025(4) 0.059(5) -0.009(4) -0.002(4) 0.010(3)
C56 0.049(7) 0.032(6) 0.050(7) 0.000(6) -0.006(6) 0.017(5)
C57 0.064(10) 0.040(8) 0.202(18) -0.002(10) 0.001(11) 0.009(7)
C58 0.062(10) 0.046(9) 0.203(18) 0.019(10) 0.014(11) 0.007(8)
C59 0.052(8) 0.022(6) 0.129(12) 0.004(7) 0.028(8) -0.005(6)
O6 0.096(6) 0.040(4) 0.034(5) 0.006(4) -0.006(5) 0.019(5)
C66 0.277(22) 0.060(10) 0.050(10) -0.008(8) 0.027(13) 0.061(13)
C67 0.300(25) 0.122(16) 0.052(11) -0.003(12) -0.036(15) 0.017(18)
C68 0.223(21) 0.136(16) 0.056(11) 0.018(11) -0.045(13) 0.080(15)
C69 0.188(16) 0.042(8) 0.042(8) -0.002(6) -0.002(10) 0.054(9)

loop_
_atom_site_label
_atom_site_type_symbol
_atom_site_fract_x
_atom_site_fract_y
_atom_site_fract_z
_atom_site_U_iso_or_equiv
_atom_site_thermal_displace_type
_atom_site_occupancy
_atom_site_calc_flag
_atom_site_refinement_flags
Ba1 Ba 1.06582(2) 1.37936(3) 0.48712(2) 0.01823(15) Uani 1 d .
Ba2 Ba 0.93301(2) 1.46616(4) 0.39797(2) 0.0202(2) Uani 1 d .
Ba3 Ba 1.07505(3) 1.26320(4) 0.36671(2) 0.0239(2) Uani 1 d .
Si1 Si 1.10749(11) 1.5203(2) 0.40494(8) 0.0206(6) Uani 1 d .
Si2 Si 1.10341(11) 1.6218(2) 0.49299(8) 0.0193(6) Uani 1 d .
O1 O 1.1220(3) 1.5521(4) 0.4540(2) 0.0234(15) Uani 1 d .
O2 O 1.0571(2) 1.4352(4) 0.4060(2) 0.0187(14) Uani 1 d .
O3 O 1.0511(3) 1.5680(4) 0.5200(2) 0.0202(14) Uani 1 d .
C1 C 1.1846(4) 1.4837(6) 0.3838(3) 0.027(2) Uani 1 d .
H1A H 1.2138(9) 1.5377(14) 0.3856(16) 0.041 Uiso 1 calc R
H1B H 1.1798(6) 1.4648(38) 0.3547(6) 0.041 Uiso 1 calc R
H1C H 1.2008(13) 1.4295(27) 0.3998(11) 0.041 Uiso 1 calc R
C2 C 1.0782(5) 1.6257(7) 0.3755(3) 0.034(3) Uani 1 d .
H2A H 1.0777(27) 1.6106(17) 0.3459(3) 0.050 Uiso 1 calc R
H2B H 1.1056(17) 1.6808(14) 0.3804(15) 0.050 Uiso 1 calc R
H2C H 1.0358(12) 1.6413(28) 0.3847(14) 0.050 Uiso 1 calc R
C3 C 1.0727(5) 1.7391(7) 0.4727(3) 0.035(2) Uani 1 d .
H3A H 1.0338(16) 1.7279(9) 0.4575(16) 0.053 Uiso 1 calc R
H3B H 1.1036(13) 1.7678(22) 0.4541(15) 0.053 Uiso 1 calc R
H3C H 1.0648(27) 1.7827(17) 0.4959(4) 0.053 Uiso 1 calc R
C4 C 1.1749(4) 1.6434(7) 0.5237(3) 0.031(2) Uani 1 d .
H4A H 1.2090(8) 1.6626(41) 0.5052(4) 0.047 Uiso 1 calc R
H4B H 1.1866(16) 1.5845(14) 0.5384(15) 0.047 Uiso 1 calc R
H4C H 1.1671(9) 1.6946(30) 0.5438(13) 0.047 Uiso 1 calc R
N11 N 1.1289(4) 1.3433(6) 0.3009(3) 0.037(2) Uani 1 d .
N12 N 1.1704(4) 1.2715(6) 0.3124(3) 0.035(2) Uani 1 d .
C11 C 1.2184(6) 1.3628(8) 0.2662(3) 0.046(3) Uani 1 d .
H11 H 1.2496(6) 1.3885(8) 0.2485(3) 0.056 Uiso 1 calc R
C12 C 1.1581(6) 1.3980(8) 0.2722(3) 0.044(3) Uani 1 d .
C13 C 1.1254(7) 1.4817(9) 0.2534(5) 0.072(4) Uani 1 d .
H13A H 1.0907(27) 1.4589(10) 0.2363(23) 0.108 Uiso 1 calc R
H13B H 1.1548(13) 1.5179(37) 0.2362(22) 0.108 Uiso 1 calc R
H13C H 1.1093(36) 1.5234(35) 0.2754(5) 0.108 Uiso 1 calc R
C14 C 1.2237(5) 1.2842(8) 0.2909(3) 0.039(3) Uani 1 d .
C15 C 1.2771(5) 1.2156(9) 0.2960(4) 0.055(3) Uani 1 d .
H15A H 1.3166(5) 1.2500(14) 0.2921(23) 0.083 Uiso 1 calc R
H15B H 1.2738(20) 1.1645(31) 0.2753(15) 0.083 Uiso 1 calc R
H15C H 1.2759(21) 1.1876(41) 0.3238(9) 0.083 Uiso 1 calc R
N21 N 0.9074(3) 1.6547(5) 0.4235(2) 0.024(2) Uani 1 d .
N22 N 0.8588(3) 1.5982(5) 0.4382(2) 0.024(2) Uani 1 d .
C21 C 0.8363(4) 1.7509(7) 0.4528(3) 0.031(2) Uani 1 d .
H21 H 0.8155(4) 1.8067(7) 0.4624(3) 0.038 Uiso 1 calc R
C22 C 0.8932(4) 1.7462(7) 0.4324(3) 0.023(2) Uani 1 d .
C23 C 0.9342(5) 1.8272(6) 0.4179(3) 0.035(3) Uani 1 d .
H23A H 0.9475(23) 1.8654(26) 0.4418(4) 0.053 Uiso 1 calc R
H23B H 0.9107(10) 1.8680(26) 0.3987(15) 0.053 Uiso 1 calc R
H23C H 0.9709(15) 1.8011(7) 0.4038(17) 0.053 Uiso 1 calc R
C24 C 0.8164(4) 1.6556(7) 0.4561(3) 0.027(2) Uani 1 d .
C25 C 0.7586(5) 1.6148(8) 0.4754(4) 0.043(3) Uani 1 d .
H25A H 0.7298(14) 1.6670(8) 0.4825(19) 0.065 Uiso 1 calc R
H25B H 0.7698(6) 1.5796(40) 0.5006(12) 0.065 Uiso 1 calc R
H25C H 0.7383(17) 1.5711(37) 0.4559(8) 0.065 Uiso 1 calc R
N31 N 1.0950(4) 1.1993(5) 0.4546(2) 0.027(2) Uani 1 d .
N32 N 1.1441(3) 1.2549(5) 0.4406(2) 0.027(2) Uani 1 d .
C31 C 1.1801(5) 1.1079(7) 0.4503(3) 0.032(3) Uani 1 d .
H31 H 1.2073(5) 1.0543(7) 0.4519(3) 0.038 Uiso 1 calc R
C32 C 1.1172(5) 1.1104(7) 0.4599(3) 0.029(2) Uani 1 d .
C33 C 1.0771(5) 1.0305(7) 0.4753(4) 0.045(3) Uani 1 d .
H33A H 1.0957(18) 1.0031(33) 0.5003(13) 0.068 Uiso 1 calc R
H33B H 1.0740(27) 0.9808(24) 0.4539(9) 0.068 Uiso 1 calc R
H33C H 1.0354(11) 1.0552(12) 0.4816(21) 0.068 Uiso 1 calc R
C34 C 1.1948(4) 1.1988(7) 0.4382(3) 0.026(2) Uani 1 d .
C35 C 1.2566(4) 1.2398(8) 0.4223(3) 0.037(3) Uani 1 d .
H35A H 1.2535(11) 1.2516(43) 0.3925(5) 0.056 Uiso 1 calc R
H35B H 1.2903(7) 1.1939(21) 0.4277(18) 0.056 Uiso 1 calc R
H35C H 1.2656(15) 1.3002(25) 0.4366(14) 0.056 Uiso 1 calc R
N41 N 0.9494(3) 1.3130(5) 0.3438(2) 0.027(2) Uani 1 d .
N42 N 0.9405(3) 1.2719(5) 0.3832(3) 0.028(2) Uani 1 d .
C41 C 0.9302(5) 1.1559(8) 0.3360(4) 0.046(3) Uani 1 d .
H41 H 0.9235(5) 1.0949(8) 0.3236(4) 0.055 Uiso 1 calc R
C42 C 0.9421(4) 1.2414(8) 0.3160(3) 0.035(3) Uani 1 d .
C43 C 0.9466(6) 1.2606(9) 0.2711(4) 0.057(3) Uani 1 d .
H43A H 0.9483(36) 1.1997(9) 0.2561(4) 0.086 Uiso 1 calc R
H43B H 0.9846(19) 1.2977(47) 0.2655(5) 0.086 Uiso 1 calc R
H43C H 0.9100(19) 1.2972(48) 0.2621(6) 0.086 Uiso 1 calc R
C44 C 0.9301(5) 1.1778(7) 0.3779(3) 0.030(2) Uani 1 d .
C45 C 0.9182(6) 1.1154(7) 0.4152(4) 0.048(3) Uani 1 d .
H45A H 0.9516(18) 1.1250(39) 0.4355(10) 0.072 Uiso 1 calc R
H45B H 0.9173(33) 1.0480(8) 0.4067(5) 0.072 Uiso 1 calc R
H45C H 0.8780(16) 1.1328(35) 0.4276(13) 0.072 Uiso 1 calc R
O4 O 0.8167(3) 1.4276(6) 0.3635(3) 0.057(2) Uani 1 d DU
C46 C 0.7917(5) 1.3388(8) 0.3513(4) 0.067(4) Uani 1 d DU
H46A H 0.8053(5) 1.2881(8) 0.3707(4) 0.080 Uiso 1 calc R
H46B H 0.8070(5) 1.3219(8) 0.3233(4) 0.080 Uiso 1 calc R
C47 C 0.7231(5) 1.3447(9) 0.3510(4) 0.067(4) Uani 1 d DU
H47A H 0.7064(5) 1.3350(9) 0.3228(4) 0.080 Uiso 1 calc R
H47B H 0.7046(5) 1.2963(9) 0.3698(4) 0.080 Uiso 1 calc R
C48 C 0.7102(5) 1.4424(10) 0.3658(6) 0.087(5) Uani 1 d DU
H48A H 0.6750(5) 1.4711(10) 0.3503(6) 0.105 Uiso 1 calc R
H48B H 0.6998(5) 1.4421(10) 0.3956(6) 0.105 Uiso 1 calc R
C49 C 0.7673(5) 1.4949(8) 0.3583(5) 0.068(4) Uani 1 d DU
H49A H 0.7676(5) 1.5215(8) 0.3299(5) 0.081 Uiso 1 calc R
H49B H 0.7715(5) 1.5483(8) 0.3783(5) 0.081 Uiso 1 calc R
O5 O 1.0897(3) 1.0668(4) 0.3495(2) 0.040(2) Uani 1 d DU
C56 C 1.1530(4) 1.0342(7) 0.3467(4) 0.044(3) Uani 1 d DU
H56A H 1.1791(4) 1.0667(7) 0.3677(4) 0.053 Uiso 1 calc R
H56B H 1.1703(4) 1.0487(7) 0.3189(4) 0.053 Uiso 1 calc R
C57 C 1.1528(6) 0.9317(8) 0.3537(6) 0.102(6) Uani 1 d DU
H57A H 1.1826(6) 0.8993(8) 0.3350(6) 0.122 Uiso 1 calc R
H57B H 1.1644(6) 0.9170(8) 0.3827(6) 0.122 Uiso 1 calc R
C58 C 1.0907(6) 0.9012(8) 0.3455(7) 0.104(6) Uani 1 d DU
H58A H 1.0782(6) 0.8499(8) 0.3650(7) 0.125 Uiso 1 calc R
H58B H 1.0873(6) 0.8761(8) 0.3169(7) 0.125 Uiso 1 calc R
C59 C 1.0512(5) 0.9852(7) 0.3507(5) 0.067(4) Uani 1 d DU
H59A H 1.0198(5) 0.9881(7) 0.3282(5) 0.081 Uiso 1 calc R
H59B H 1.0289(5) 0.9818(7) 0.3775(5) 0.081 Uiso 1 calc R
O6 O 0.9349(4) 1.5742(5) 0.3258(2) 0.057(2) Uani 1 d DU
C66 C 0.9347(11) 1.5305(10) 0.2865(4) 0.129(7) Uani 1 d DU
H66A H 0.9173(11) 1.4649(10) 0.2886(4) 0.154 Uiso 1 calc R
H66B H 0.9779(11) 1.5257(10) 0.2758(4) 0.154 Uiso 1 calc R
C67 C 0.8975(12) 1.5869(14) 0.2589(4) 0.158(9) Uani 1 d DU
H67A H 0.9219(12) 1.6045(14) 0.2341(4) 0.190 Uiso 1 calc R
H67B H 0.8602(12) 1.5505(14) 0.2500(4) 0.190 Uiso 1 calc R
C68 C 0.8795(10) 1.6709(13) 0.2812(5) 0.138(8) Uani 1 d DU
H68A H 0.8344(10) 1.6690(13) 0.2879(5) 0.166 Uiso 1 calc R
H68B H 0.8882(10) 1.7293(13) 0.2648(5) 0.166 Uiso 1 calc R
C69 C 0.9164(8) 1.6698(8) 0.3184(4) 0.091(6) Uani 1 d DU
H69A H 0.9535(8) 1.7113(8) 0.3150(4) 0.109 Uiso 1 calc R
H69B H 0.8915(8) 1.6941(8) 0.3420(4) 0.109 Uiso 1 calc R

loop_
_atom_type_symbol
_atom_type_description
_atom_type_scat_dispersion_real
_atom_type_scat_dispersion_imag
_atom_type_scat_source
C C .0033 .0016 'International Tables Vol C Tables 4.2.6.8 and 6.1.1.4'
H H .0000 .0000 'International Tables Vol C Tables 4.2.6.8 and 6.1.1.4'
N N .0061 .0033 'International Tables Vol C Tables 4.2.6.8 and 6.1.1.4'
Ba Ba -.3244 2.2819 'International Tables Vol C Tables 4.2.6.8 and 6.1.1.4'
O O .0106 .0060 'International Tables Vol C Tables 4.2.6.8 and 6.1.1.4'
Si Si .0817 .0704 'International Tables Vol C Tables 4.2.6.8 and 6.1.1.4'

loop_
_geom_angle_atom_site_label_1
_geom_angle_atom_site_label_2
_geom_angle_atom_site_label_3
_geom_angle
_geom_angle_site_symmetry_1
_geom_angle_site_symmetry_3
_geom_angle_publ_flag
O3 Ba1 O2 76.8(2) 5_786 . ?
O3 Ba1 N31 115.6(2) 5_786 . ?
O2 Ba1 N31 84.9(2) . . ?
O3 Ba1 N32 133.6(2) 5_786 . ?
O2 Ba1 N32 73.1(2) . . ?
N31 Ba1 N32 28.4(2) . . ?
O3 Ba1 O3 70.6(2) 5_786 . ?
O2 Ba1 O3 94.9(2) . . ?
N31 Ba1 O3 173.4(2) . . ?
N32 Ba1 O3 145.5(2) . . ?
O3 Ba1 O1 97.6(2) 5_786 . ?
O2 Ba1 O1 55.9(2) . . ?
N31 Ba1 O1 121.0(2) . . ?
N32 Ba1 O1 93.9(2) . . ?
O3 Ba1 O1 54.3(2) . . ?
O3 Ba1 N22 124.8(2) 5_786 5_786 ?
O2 Ba1 N22 142.9(2) . 5_786 ?
N31 Ba1 N22 106.5(2) . 5_786 ?
N32 Ba1 N22 100.1(2) . 5_786 ?
O3 Ba1 N22 69.8(2) . 5_786 ?
O1 Ba1 N22 89.2(2) . 5_786 ?
O3 Ba1 N21 108.2(2) 5_786 5_786 ?
O2 Ba1 N21 169.9(2) . 5_786 ?
N31 Ba1 N21 100.3(2) . 5_786 ?
N32 Ba1 N21 107.5(2) . 5_786 ?
O3 Ba1 N21 78.9(2) . 5_786 ?
O1 Ba1 N21 114.2(2) . 5_786 ?
N22 Ba1 N21 27.2(2) 5_786 5_786 ?
O3 Ba1 C24 149.1(2) 5_786 5_786 ?
O2 Ba1 C24 130.8(2) . 5_786 ?
N31 Ba1 C24 84.3(2) . 5_786 ?
N32 Ba1 C24 75.0(2) . 5_786 ?
O3 Ba1 C24 90.8(2) . 5_786 ?
O1 Ba1 C24 90.6(2) . 5_786 ?
N22 Ba1 C24 25.1(2) 5_786 5_786 ?
N21 Ba1 C24 42.2(2) 5_786 5_786 ?
O3 Ba1 C22 118.5(2) 5_786 5_786 ?
O2 Ba1 C22 159.3(2) . 5_786 ?
N31 Ba1 C22 76.0(2) . 5_786 ?
N32 Ba1 C22 86.3(2) . 5_786 ?
O3 Ba1 C22 103.2(2) . 5_786 ?
O1 Ba1 C22 129.0(2) . 5_786 ?
N22 Ba1 C22 41.3(2) 5_786 5_786 ?
N21 Ba1 C22 24.3(2) 5_786 5_786 ?
C24 Ba1 C22 40.3(2) 5_786 5_786 ?
O3 Ba1 C21 142.4(2) 5_786 5_786 ?
O2 Ba1 C21 138.0(2) . 5_786 ?
N31 Ba1 C21 66.1(2) . 5_786 ?
N32 Ba1 C21 67.1(2) . 5_786 ?
O3 Ba1 C21 110.5(2) . 5_786 ?
O1 Ba1 C21 113.6(2) . 5_786 ?
N22 Ba1 C21 40.6(2) 5_786 5_786 ?
N21 Ba1 C21 40.6(2) 5_786 5_786 ?
C24 Ba1 C21 24.4(2) 5_786 5_786 ?
C22 Ba1 C21 24.0(2) 5_786 5_786 ?
O3 Ba1 Si1 91.18(13) 5_786 . ?
O2 Ba1 Si1 27.42(12) . . ?
N31 Ba1 Si1 99.6(2) . . ?
N32 Ba1 Si1 77.7(2) . . ?
O3 Ba1 Si1 77.76(12) . . ?
O1 Ba1 Si1 29.29(13) . . ?
N22 Ba1 Si1 115.8(2) 5_786 . ?
N21 Ba1 Si1 142.45(15) 5_786 . ?
C24 Ba1 Si1 109.3(2) 5_786 . ?
C22 Ba1 Si1 149.2(2) 5_786 . ?
C21 Ba1 Si1 126.3(2) 5_786 . ?
O2 Ba2 O3 75.8(2) . 5_786 ?
O2 Ba2 N42 78.6(2) . . ?
O3 Ba2 N42 89.4(2) 5_786 . ?
O2 Ba2 N22 128.9(2) . . ?
O3 Ba2 N22 74.3(2) 5_786 . ?
N42 Ba2 N22 140.5(2) . . ?
O2 Ba2 O6 98.8(2) . . ?
O3 Ba2 O6 156.0(2) 5_786 . ?
N42 Ba2 O6 112.7(2) . . ?
N22 Ba2 O6 92.4(2) . . ?
O2 Ba2 O4 152.6(2) . . ?
O3 Ba2 O4 118.0(2) 5_786 . ?
N42 Ba2 O4 78.0(2) . . ?
N22 Ba2 O4 78.6(2) . . ?
O6 Ba2 O4 77.3(3) . . ?
O2 Ba2 N41 79.3(2) . . ?
O3 Ba2 N41 117.6(2) 5_786 . ?
N42 Ba2 N41 29.5(2) . . ?
N22 Ba2 N41 151.8(2) . . ?
O6 Ba2 N41 83.4(2) . . ?
O4 Ba2 N41 73.3(2) . . ?
O2 Ba2 N21 108.2(2) . . ?
O3 Ba2 N21 84.4(2) 5_786 . ?
N42 Ba2 N21 169.2(2) . . ?
N22 Ba2 N21 28.9(2) . . ?
O6 Ba2 N21 75.0(2) . . ?
O4 Ba2 N21 97.1(2) . . ?
N41 Ba2 N21 158.0(2) . . ?
O2 Ba2 Si2 93.49(13) . 5_786 ?
O3 Ba2 Si2 21.01(12) 5_786 5_786 ?
N42 Ba2 Si2 81.7(2) . 5_786 ?
N22 Ba2 Si2 70.2(2) . 5_786 ?
O6 Ba2 Si2 162.6(2) . 5_786 ?
O4 Ba2 Si2 97.2(2) . 5_786 ?
N41 Ba2 Si2 111.1(2) . 5_786 ?
N21 Ba2 Si2 89.4(2) . 5_786 ?
O2 Ba2 Si1 20.69(12) . . ?
O3 Ba2 Si1 81.64(12) 5_786 . ?
N42 Ba2 Si1 98.5(2) . . ?
N22 Ba2 Si1 113.8(2) . . ?
O6 Ba2 Si1 85.9(2) . . ?
O4 Ba2 Si1 159.7(2) . . ?
N41 Ba2 Si1 93.8(2) . . ?
N21 Ba2 Si1 89.33(15) . . ?
Si2 Ba2 Si1 102.09(6) 5_786 . ?
O2 Ba2 Ba1 39.41(12) . . ?
O3 Ba2 Ba1 36.84(12) 5_786 . ?
N42 Ba2 Ba1 78.3(2) . . ?
N22 Ba2 Ba1 105.0(2) . . ?
O6 Ba2 Ba1 135.9(2) . . ?
O4 Ba2 Ba1 145.2(2) . . ?
N41 Ba2 Ba1 97.1(2) . . ?
N21 Ba2 Ba1 101.5(2) . . ?
Si2 Ba2 Ba1 54.22(4) 5_786 . ?
Si1 Ba2 Ba1 50.05(4) . . ?
O2 Ba2 Ba3 38.58(11) . . ?
O3 Ba2 Ba3 91.47(12) 5_786 . ?
N42 Ba2 Ba3 42.83(15) . . ?
N22 Ba2 Ba3 164.4(2) . . ?
O6 Ba2 Ba3 98.6(2) . . ?
O4 Ba2 Ba3 114.5(2) . . ?
N41 Ba2 Ba3 41.8(2) . . ?
N21 Ba2 Ba3 145.84(15) . . ?
Si2 Ba2 Ba3 98.69(4) 5_786 . ?
Si1 Ba2 Ba3 56.55(4) . . ?
Ba1 Ba2 Ba3 59.512(14) . . y
N11 Ba3 N12 30.0(2) . . ?
N11 Ba3 O2 93.7(2) . . ?
N12 Ba3 O2 111.7(2) . . ?
N11 Ba3 O5 101.6(2) . . ?
N12 Ba3 O5 80.1(2) . . ?
O2 Ba3 O5 163.6(2) . . ?
N11 Ba3 N32 117.9(2) . . ?
N12 Ba3 N32 99.0(2) . . ?
O2 Ba3 N32 73.5(2) . . ?
O5 Ba3 N32 94.0(2) . . ?
N11 Ba3 N41 95.6(2) . . ?
N12 Ba3 N41 122.1(2) . . ?
O2 Ba3 N41 77.1(2) . . ?
O5 Ba3 N41 106.8(2) . . ?
N32 Ba3 N41 136.1(2) . . ?
N11 Ba3 N42 123.5(2) . . ?
N12 Ba3 N42 149.4(2) . . ?
O2 Ba3 N42 75.0(2) . . ?
O5 Ba3 N42 100.7(2) . . ?
N32 Ba3 N42 111.4(2) . . ?
N41 Ba3 N42 28.0(2) . . ?
N11 Ba3 N31 144.8(2) . . ?
N12 Ba3 N31 121.4(2) . . ?
O2 Ba3 N31 80.9(2) . . ?
O5 Ba3 N31 83.3(2) . . ?
N32 Ba3 N31 27.2(2) . . ?
N41 Ba3 N31 116.6(2) . . ?
N42 Ba3 N31 88.9(2) . . ?
N11 Ba3 C42 90.9(3) . . ?
N12 Ba3 C42 109.5(2) . . ?
O2 Ba3 C42 101.0(2) . . ?
O5 Ba3 C42 84.7(2) . . ?
N32 Ba3 C42 150.7(2) . . ?
N41 Ba3 C42 24.1(2) . . ?
N42 Ba3 C42 41.1(2) . . ?
N31 Ba3 C42 124.4(2) . . ?
N11 Ba3 C44 129.6(2) . . ?
N12 Ba3 C44 142.1(2) . . ?
O2 Ba3 C44 97.6(2) . . ?
O5 Ba3 C44 77.2(2) . . ?
N32 Ba3 C44 112.4(2) . . ?
N41 Ba3 C44 41.0(2) . . ?
N42 Ba3 C44 23.5(2) . . ?
N31 Ba3 C44 85.6(2) . . ?
C42 Ba3 C44 38.7(3) . . ?
N11 Ba3 Ba1 126.6(2) . . ?
N12 Ba3 Ba1 128.3(2) . . ?
O2 Ba3 Ba1 39.66(12) . . ?
O5 Ba3 Ba1 124.2(2) . . ?
N32 Ba3 Ba1 42.0(2) . . ?
N41 Ba3 Ba1 95.8(2) . . ?
N42 Ba3 Ba1 76.7(2) . . ?
N31 Ba3 Ba1 41.35(14) . . ?
C42 Ba3 Ba1 116.9(2) . . ?
C44 Ba3 Ba1 89.6(2) . . ?
N11 Ba3 Ba2 102.7(2) . . ?
N12 Ba3 Ba2 131.6(2) . . ?
O2 Ba3 Ba2 37.98(11) . . ?
O5 Ba3 Ba2 140.40(13) . . ?
N32 Ba3 Ba2 101.6(2) . . ?
N41 Ba3 Ba2 40.13(15) . . ?
N42 Ba3 Ba2 39.70(14) . . ?
N31 Ba3 Ba2 94.23(15) . . ?
C42 Ba3 Ba2 64.2(2) . . ?
C44 Ba3 Ba2 63.2(2) . . ?
Ba1 Ba3 Ba2 59.648(13) . . y
O2 Si1 O1 107.4(3) . . y
O2 Si1 C1 113.7(4) . . ?
O1 Si1 C1 104.8(4) . . ?
O2 Si1 C2 111.6(4) . . ?
O1 Si1 C2 109.8(4) . . ?
C1 Si1 C2 109.2(4) . . ?
O2 Si1 Ba1 51.9(2) . . ?
O1 Si1 Ba1 57.7(2) . . ?
C1 Si1 Ba1 111.1(3) . . ?
C2 Si1 Ba1 139.7(3) . . ?
O2 Si1 Ba2 36.6(2) . . ?
O1 Si1 Ba2 106.8(2) . . ?
C1 Si1 Ba2 142.5(3) . . ?
C2 Si1 Ba2 78.2(3) . . ?
Ba1 Si1 Ba2 71.16(5) . . ?
O3 Si2 O1 108.0(3) . . y
O3 Si2 C4 111.3(4) . . ?
O1 Si2 C4 107.9(4) . . ?
O3 Si2 C3 110.6(4) . . ?
O1 Si2 C3 109.4(4) . . ?
C4 Si2 C3 109.5(5) . . ?
O3 Si2 Ba1 54.1(2) . . ?
O1 Si2 Ba1 55.8(2) . . ?
C4 Si2 Ba1 112.3(3) . . ?
C3 Si2 Ba1 138.2(3) . . ?
O3 Si2 Ba1 38.4(2) . 5_786 ?
O1 Si2 Ba1 111.8(2) . 5_786 ?
C4 Si2 Ba1 136.2(3) . 5_786 ?
C3 Si2 Ba1 73.8(3) . 5_786 ?
Ba1 Si2 Ba1 77.15(5) . 5_786 ?
O3 Si2 Ba2 37.3(2) . 5_786 ?
O1 Si2 Ba2 124.7(2) . 5_786 ?
C4 Si2 Ba2 74.1(3) . 5_786 ?
C3 Si2 Ba2 122.1(3) . 5_786 ?
Ba1 Si2 Ba2 71.98(5) . 5_786 ?
Ba1 Si2 Ba2 68.63(4) 5_786 5_786 ?
Si2 O1 Si1 146.9(4) . . y
Si2 O1 Ba1 96.2(3) . . ?
Si1 O1 Ba1 93.0(2) . . ?
Si1 O2 Ba2 122.7(3) . . ?
Si1 O2 Ba1 100.7(3) . . ?
Ba2 O2 Ba1 101.8(2) . . ?
Si1 O2 Ba3 122.9(3) . . ?
Ba2 O2 Ba3 103.4(2) . . ?
Ba1 O2 Ba3 100.7(2) . . ?
Si2 O3 Ba1 119.3(3) . 5_786 ?
Si2 O3 Ba2 121.6(3) . 5_786 ?
Ba1 O3 Ba2 104.7(2) 5_786 5_786 ?
Si2 O3 Ba1 98.7(3) . . ?
Ba1 O3 Ba1 109.4(2) 5_786 . ?
Ba2 O3 Ba1 100.8(2) 5_786 . ?
C12 N11 N12 107.1(9) . . ?
C12 N11 Ba3 169.2(7) . . ?
N12 N11 Ba3 76.1(5) . . ?
C14 N12 N11 107.9(8) . . ?
C14 N12 Ba3 169.4(7) . . ?
N11 N12 Ba3 73.8(5) . . ?
C14 C11 C12 106.2(10) . . ?
N11 C12 C11 108.9(10) . . ?
N11 C12 C13 120.2(11) . . ?
C11 C12 C13 130.8(11) . . ?
N12 C14 C11 109.8(10) . . ?
N12 C14 C15 120.4(10) . . ?
C11 C14 C15 129.8(10) . . ?
C22 N21 N22 107.2(7) . . ?
C22 N21 Ba2 175.0(6) . . ?
N22 N21 Ba2 73.5(4) . . ?
C22 N21 Ba1 89.3(5) . 5_786 ?
N22 N21 Ba1 73.9(4) . 5_786 ?
Ba2 N21 Ba1 95.6(2) . 5_786 ?
C24 N22 N21 108.4(7) . . ?
C24 N22 Ba2 172.6(6) . . ?
N21 N22 Ba2 77.6(4) . . ?
C24 N22 Ba1 87.3(5) . 5_786 ?
N21 N22 Ba1 78.9(4) . 5_786 ?
Ba2 N22 Ba1 98.2(2) . 5_786 ?
C22 C21 C24 105.1(8) . . ?
C22 C21 Ba1 72.8(5) . 5_786 ?
C24 C21 Ba1 68.6(5) . 5_786 ?
N21 C22 C21 110.3(8) . . ?
N21 C22 C23 121.0(8) . . ?
C21 C22 C23 128.6(9) . . ?
N21 C22 Ba1 66.4(5) . 5_786 ?
C21 C22 Ba1 83.2(6) . 5_786 ?
C23 C22 Ba1 119.6(6) . 5_786 ?
N22 C24 C21 109.0(8) . . ?
N22 C24 C25 120.8(9) . . ?
C21 C24 C25 130.2(9) . . ?
N22 C24 Ba1 67.6(5) . 5_786 ?
C21 C24 Ba1 87.0(6) . 5_786 ?
C25 C24 Ba1 111.1(6) . 5_786 ?
C32 N31 N32 106.8(8) . . ?
C32 N31 Ba1 149.8(6) . . ?
N32 N31 Ba1 77.9(4) . . ?
C32 N31 Ba3 116.4(6) . . ?
N32 N31 Ba3 68.6(4) . . ?
Ba1 N31 Ba3 93.3(2) . . ?
C34 N32 N31 108.1(7) . . ?
C34 N32 Ba3 113.6(6) . . ?
N31 N32 Ba3 84.2(5) . . ?
C34 N32 Ba1 149.9(6) . . ?
N31 N32 Ba1 73.8(4) . . ?
Ba3 N32 Ba1 96.5(2) . . ?
C34 C31 C32 105.5(8) . . ?
N31 C32 C31 110.0(9) . . ?
N31 C32 C33 121.9(9) . . ?
C31 C32 C33 128.1(9) . . ?
N32 C34 C31 109.7(8) . . ?
N32 C34 C35 120.2(8) . . ?
C31 C34 C35 130.1(8) . . ?
C42 N41 N42 106.5(8) . . ?
C42 N41 Ba2 165.9(6) . . ?
N42 N41 Ba2 74.1(4) . . ?
C42 N41 Ba3 95.7(5) . . ?
N42 N41 Ba3 78.2(4) . . ?
Ba2 N41 Ba3 98.1(2) . . ?
C44 N42 N41 107.8(8) . . ?
C44 N42 Ba2 166.8(6) . . ?
N41 N42 Ba2 76.4(4) . . ?
C44 N42 Ba3 95.7(6) . . ?
N41 N42 Ba3 73.8(4) . . ?
Ba2 N42 Ba3 97.5(2) . . ?
C42 C41 C44 105.5(9) . . ?
N41 C42 C41 110.4(9) . . ?
N41 C42 C43 120.7(10) . . ?
C41 C42 C43 128.9(10) . . ?
N41 C42 Ba3 60.2(5) . . ?
C41 C42 Ba3 90.4(6) . . ?
C43 C42 Ba3 114.5(7) . . ?
N42 C44 C41 109.8(9) . . ?
N42 C44 C45 119.4(9) . . ?
C41 C44 C45 130.8(9) . . ?
N42 C44 Ba3 60.7(5) . . ?
C41 C44 Ba3 88.4(6) . . ?
C45 C44 Ba3 116.7(7) . . ?
C46 O4 C49 105.3(8) . . ?
C46 O4 Ba2 128.6(6) . . ?
C49 O4 Ba2 125.8(6) . . ?
O4 C46 C47 109.4(8) . . ?
C48 C47 C46 103.8(8) . . ?
C49 C48 C47 104.8(9) . . ?
O4 C49 C48 106.0(9) . . ?
C59 O5 C56 107.4(7) . . ?
C59 O5 Ba3 135.9(6) . . ?
C56 O5 Ba3 115.2(5) . . ?
O5 C56 C57 107.4(8) . . ?
C58 C57 C56 105.7(9) . . ?
C57 C58 C59 106.3(9) . . ?
O5 C59 C58 108.0(8) . . ?
C66 O6 C69 104.9(8) . . ?
C66 O6 Ba2 121.5(7) . . ?
C69 O6 Ba2 130.5(7) . . ?
O6 C66 C67 109.0(9) . . ?
C68 C67 C66 106.7(9) . . ?
C67 C68 C69 105.3(10) . . ?
O6 C69 C68 107.7(10) . . ?

loop_
_geom_bond_atom_site_label_1
_geom_bond_atom_site_label_2
_geom_bond_distance
_geom_bond_site_symmetry_2
_geom_bond_publ_flag
Ba1 O3 2.619(6) 5_786 y
Ba1 O2 2.740(6) . y
Ba1 N31 2.792(7) . y
Ba1 N32 2.843(8) . y
Ba1 O3 2.854(5) . y
Ba1 O1 2.897(6) . y
Ba1 N22 2.921(7) 5_786 y
Ba1 N21 2.984(8) 5_786 y
Ba1 C24 3.157(9) 5_786 y
Ba1 C22 3.256(9) 5_786 y
Ba1 C21 3.385(9) 5_786 y
Ba1 Si1 3.422(3) . ?
Ba2 O2 2.705(5) . y
Ba2 O3 2.716(6) 5_786 y
Ba2 N42 2.755(7) . y
Ba2 N22 2.758(7) . y
Ba2 O6 2.778(7) . y
Ba2 O4 2.782(7) . y
Ba2 N41 2.784(7) . y
Ba2 N21 2.809(7) . y
Ba2 Si2 3.812(3) 5_786 ?
Ba2 Si1 3.819(3) . ?
Ba2 Ba3 4.2759(9) . y
Ba3 N11 2.665(9) . y
Ba3 N12 2.694(8) . y
Ba3 O2 2.741(5) . y
Ba3 O5 2.812(6) . y
Ba3 N32 2.813(8) . y
Ba3 N41 2.877(7) . y
Ba3 N42 2.932(7) . y
Ba3 N31 3.007(8) . y
Ba3 C42 3.299(10) . y
Ba3 C44 3.344(10) . y
Si1 O2 1.604(6) . y
Si1 O1 1.677(7) . y
Si1 C1 1.859(9) . ?
Si1 C2 1.860(9) . ?
Si2 O3 1.605(6) . y
Si2 O1 1.639(6) . y
Si2 C4 1.850(9) . ?
Si2 C3 1.881(9) . ?
Si2 Ba1 3.681(3) 5_786 ?
Si2 Ba2 3.812(3) 5_786 ?
O3 Ba1 2.619(6) 5_786 y
O3 Ba2 2.716(6) 5_786 y
N11 C12 1.353(13) . ?
N11 N12 1.389(11) . ?
N12 C14 1.348(12) . ?
C11 C14 1.359(14) . ?
C11 C12 1.40(2) . ?
C12 C13 1.49(2) . ?
C14 C15 1.501(15) . ?
N21 C22 1.342(12) . ?
N21 N22 1.390(10) . ?
N21 Ba1 2.984(8) 5_786 y
N22 C24 1.342(11) . ?
N22 Ba1 2.921(7) 5_786 y
C21 C22 1.387(13) . ?
C21 C24 1.399(13) . ?
C21 Ba1 3.385(9) 5_786 y
C22 C23 1.505(13) . ?
C22 Ba1 3.256(9) 5_786 y
C24 C25 1.498(13) . ?
C24 Ba1 3.157(9) 5_786 y
N31 C32 1.339(11) . ?
N31 N32 1.383(10) . ?
N32 C34 1.340(11) . ?
C31 C34 1.364(13) . ?
C31 C32 1.382(13) . ?
C32 C33 1.492(13) . ?
C34 C35 1.530(13) . ?
N41 C42 1.352(12) . ?
N41 N42 1.408(11) . ?
N42 C44 1.343(12) . ?
C41 C42 1.379(15) . ?
C41 C44 1.390(14) . ?
C42 C43 1.478(15) . ?
C44 C45 1.508(14) . ?
O4 C46 1.406(12) . ?
O4 C49 1.424(11) . ?
C46 C47 1.470(12) . ?
C47 C48 1.469(14) . ?
C48 C49 1.445(14) . ?
O5 C59 1.406(11) . ?
O5 C56 1.434(10) . ?
C56 C57 1.448(13) . ?
C57 C58 1.422(14) . ?
C58 C59 1.454(13) . ?
O6 C66 1.406(12) . ?
O6 C69 1.412(11) . ?
C66 C67 1.43(2) . ?
C67 C68 1.43(2) . ?
C68 C69 1.438(15) . ?
